data_4075356
loop_
_publ_author_name
'Zimmermann, Melanie'
'T\"ornroos, Karl W.'
'Anwander, Reiner'

_publ_section_title
;
 Implementation of Ln(AlMe4)3as Precursors in Postlanthanidocene Chemistry
;
_journal_issue 15
_journal_name_full Organometallics
_journal_page_first 3593
_journal_paper_doi 10.1021/om060244d
_journal_volume 25
_journal_year 2006
_chemical_formula_moiety 'C37 H65 Al2 La N2 O'
_chemical_formula_sum 'C37 H65 Al2 La N2 O'
_chemical_formula_weight 746.78
_chemical_name_common
;
(BDPPthf)La(AlMe4)(AlMe3)
;
_chemical_name_systematic
; 
 ? 
;
_space_group_IT_number 14
_symmetry_cell_setting monoclinic
_symmetry_space_group_name_Hall '-P 2yn'
_symmetry_space_group_name_H-M 'P 1 21/n 1'
_atom_sites_solution_hydrogens geom
_atom_sites_solution_primary direct
_atom_sites_solution_secondary difmap
_audit_creation_method SHELXL-97
_cell_angle_alpha 90.00
_cell_angle_beta 93.0350(10)
_cell_angle_gamma 90.00
_cell_formula_units_Z 4
_cell_length_a 9.5128(7)
_cell_length_b 10.8146(8)
_cell_length_c 40.644(3)
_cell_measurement_reflns_used 20904
_cell_measurement_temperature 153(2)
_cell_measurement_theta_max 30.011
_cell_measurement_theta_min 2.228
_cell_volume 4175.5(5)
_computing_cell_refinement
;
Bruker (2002). SAINT, version 6.45a, Bruker AXS Inc., Madison, 
Wisconsin, USA.
;
_computing_data_collection
;
Bruker (1999). SMART, version 5.054, Bruker AXS Inc., Madison, 
Wisconsin, USA.
;
_computing_data_reduction
;
Bruker (2002). SAINT, version 6.45a, Bruker AXS Inc., Madison, 
Wisconsin, USA.
;
_computing_molecular_graphics
;
Brandenburg, K. (2005). DIAMOND. Version 3.1. Crystal Impact GbR, Bonn, 
Germany.
;
_computing_publication_material
;
Bruker AXS (2003). SHELXTL. Version 6.14. Bruker AXS Inc., Madison, 
Wisconsin, USA.
;
_computing_structure_refinement
;
Sheldrick, G. M. (1997). SHELXS97 and SHELXL97. University of 
G\"ottingen, Germany.
;
_computing_structure_solution
;     
Sheldrick, G. M. (1997). SHELXS97 and SHELXL97. University of 
G\"ottingen, Germany. 
;
_diffrn_ambient_temperature 153(2)
_diffrn_detector_area_resol_mean '48 \um'
_diffrn_measured_fraction_theta_full 0.999
_diffrn_measured_fraction_theta_max 0.999
_diffrn_measurement_device_type 'Bruker-AXS SMART 2K CCD'
_diffrn_measurement_method 'omega scans'
_diffrn_radiation_monochromator graphite
_diffrn_radiation_source 'normal-focus sealed tube'
_diffrn_radiation_type MoK\a
_diffrn_radiation_wavelength 0.71073
_diffrn_reflns_av_R_equivalents 0.0348
_diffrn_reflns_av_sigmaI/netI 0.0251
_diffrn_reflns_limit_h_max 13
_diffrn_reflns_limit_h_min -13
_diffrn_reflns_limit_k_max 15
_diffrn_reflns_limit_k_min 0
_diffrn_reflns_limit_l_max 57
_diffrn_reflns_limit_l_min 0
_diffrn_reflns_number 12204
_diffrn_reflns_theta_full 30.03
_diffrn_reflns_theta_max 30.03
_diffrn_reflns_theta_min 2.01
_diffrn_standards_decay_% 0
_diffrn_standards_interval_count 1
_diffrn_standards_interval_time '32 h'
_diffrn_standards_number 793
_exptl_absorpt_coefficient_mu 1.092
_exptl_absorpt_correction_T_max 0.9334
_exptl_absorpt_correction_T_min 0.7251
_exptl_absorpt_correction_type numerical
_exptl_absorpt_process_details
;
Bruker AXS (2003). SHELXTL. Version 6.14. 
Bruker AXS Inc., Madison, Wisconsin, USA. 
;
_exptl_crystal_colour Colourless
_exptl_crystal_density_diffrn 1.188
_exptl_crystal_density_method 'not measured'
_exptl_crystal_description Needle
_exptl_crystal_F_000 1568
_exptl_crystal_size_max 0.376
_exptl_crystal_size_mid 0.09
_exptl_crystal_size_min 0.07
_refine_diff_density_max 0.507
_refine_diff_density_min -1.731
_refine_diff_density_rms 0.076
_refine_ls_extinction_method none
_refine_ls_goodness_of_fit_ref 1.075
_refine_ls_hydrogen_treatment constr
_refine_ls_matrix_type full
_refine_ls_number_parameters 403
_refine_ls_number_reflns 12204
_refine_ls_number_restraints 0
_refine_ls_restrained_S_all 1.075
_refine_ls_R_factor_all 0.0373
_refine_ls_R_factor_gt 0.0297
_refine_ls_shift/su_max 0.001
_refine_ls_shift/su_mean 0.000
_refine_ls_structure_factor_coef Fsqd
_refine_ls_weighting_details 'calc w=1/[\s^2^(Fo^2^)+(0.0409P)^2^+4.4274P] where P=(Fo^2^+2Fc^2^)/3'
_refine_ls_weighting_scheme calc
_refine_ls_wR_factor_gt 0.0672
_refine_ls_wR_factor_ref 0.0691
_reflns_number_gt 10524
_reflns_number_total 12204
_reflns_threshold_expression I>2\s(I)
_cod_data_source_file om060244dsi20060317_031216.cif
_cod_data_source_block mz198
_cod_depositor_comments
;
The following automatic conversions were performed:

'_symmetry_cell_setting' value 'Monoclinic' changed to 'monoclinic'
according to /home/saulius/struct/CIF-dictionaries/cif_core.dic
dictionary named 'cif_core.dic' version 2.4.1 from 2010-06-29.

Automatic conversion script
Id: cif_fix_values 1715 2011-07-08 13:25:40Z adriana 
;
_cod_original_sg_symbol_H-M 'P 21/n'
_cod_database_code 4075356

loop_
_symmetry_equiv_pos_as_xyz
'x, y, z'
'-x+1/2, y+1/2, -z+1/2'
'-x, -y, -z'
'x-1/2, -y-1/2, z-1/2'

loop_
_atom_site_label
_atom_site_type_symbol
_atom_site_fract_x
_atom_site_fract_y
_atom_site_fract_z
_atom_site_U_iso_or_equiv
_atom_site_adp_type
_atom_site_occupancy
_atom_site_symmetry_multiplicity
_atom_site_calc_flag
_atom_site_refinement_flags
La La 0.012905(10) 0.445410(10) 0.142370(2) 0.01809(3) Uani 1 1 d .
Al1 Al 0.20605(7) 0.27275(6) 0.184038(16) 0.02682(13) Uani 1 1 d .
Al2 Al -0.03451(6) 0.75111(6) 0.157073(14) 0.02277(12) Uani 1 1 d .
O O -0.22845(13) 0.38592(13) 0.12122(3) 0.0214(3) Uani 1 1 d .
N1 N 0.01089(16) 0.39721(15) 0.08640(4) 0.0195(3) Uani 1 1 d .
N2 N -0.18758(16) 0.63122(15) 0.15265(4) 0.0195(3) Uani 1 1 d .
C1 C 0.1536(2) 0.6610(2) 0.14948(5) 0.0265(4) Uani 1 1 d .
H1A H 0.1485 0.6223 0.1276 0.032 Uiso 1 1 calc R
H1B H 0.1701 0.5973 0.1664 0.032 Uiso 1 1 calc R
H1C H 0.2311 0.7209 0.1508 0.032 Uiso 1 1 calc R
C2 C -0.0136(3) 0.8053(2) 0.20336(6) 0.0384(5) Uani 1 1 d .
H2A H 0.0534 0.8741 0.2053 0.058 Uiso 1 1 calc R
H2B H 0.0212 0.7364 0.2171 0.058 Uiso 1 1 calc R
H2C H -0.1051 0.8326 0.2107 0.058 Uiso 1 1 calc R
C3 C -0.0392(2) 0.8772(2) 0.12147(6) 0.0352(5) Uani 1 1 d .
H3A H -0.1021 0.9449 0.1271 0.053 Uiso 1 1 calc R
H3B H -0.0736 0.8392 0.1007 0.053 Uiso 1 1 calc R
H3C H 0.0559 0.9097 0.1191 0.053 Uiso 1 1 calc R
C4 C 0.3022(2) 0.3540(2) 0.14541(5) 0.0307(4) Uani 1 1 d .
H4A H 0.3279 0.4393 0.1512 0.037 Uiso 1 1 calc R
H4B H 0.2373 0.3541 0.1259 0.037 Uiso 1 1 calc R
H4C H 0.3871 0.3074 0.1407 0.037 Uiso 1 1 calc R
C5 C 0.0149(2) 0.2039(2) 0.16584(6) 0.0313(4) Uani 1 1 d .
H5A H 0.0115 0.2057 0.1417 0.038 Uiso 1 1 calc R
H5B H -0.0615 0.2548 0.1738 0.038 Uiso 1 1 calc R
H5C H 0.0040 0.1185 0.1734 0.038 Uiso 1 1 calc R
C6 C 0.3150(3) 0.1348(3) 0.20346(8) 0.0532(7) Uani 1 1 d .
H6A H 0.4087 0.1641 0.2110 0.080 Uiso 1 1 calc R
H6B H 0.3242 0.0699 0.1869 0.080 Uiso 1 1 calc R
H6C H 0.2665 0.1014 0.2222 0.080 Uiso 1 1 calc R
C7 C 0.1696(3) 0.4137(2) 0.21450(6) 0.0355(5) Uani 1 1 d .
H7A H 0.1332 0.3815 0.2349 0.053 Uiso 1 1 calc R
H7B H 0.1002 0.4698 0.2039 0.053 Uiso 1 1 calc R
H7C H 0.2575 0.4586 0.2196 0.053 Uiso 1 1 calc R
C8 C -0.1216(2) 0.3639(2) 0.06837(5) 0.0269(4) Uani 1 1 d .
H8A H -0.1023 0.3011 0.0515 0.032 Uiso 1 1 calc R
H8B H -0.1608 0.4380 0.0569 0.032 Uiso 1 1 calc R
C9 C -0.2293(2) 0.31319(19) 0.09093(5) 0.0251(4) Uani 1 1 d .
H9 H -0.2080 0.2246 0.0962 0.030 Uiso 1 1 calc R
C10 C -0.3803(2) 0.3258(2) 0.07704(6) 0.0329(5) Uani 1 1 d .
H10A H -0.4439 0.2687 0.0882 0.039 Uiso 1 1 calc R
H10B H -0.3873 0.3096 0.0530 0.039 Uiso 1 1 calc R
C11 C -0.4147(2) 0.4609(2) 0.08455(5) 0.0304(5) Uani 1 1 d .
H11A H -0.3835 0.5164 0.0670 0.036 Uiso 1 1 calc R
H11B H -0.5170 0.4723 0.0868 0.036 Uiso 1 1 calc R
C12 C -0.33233(19) 0.48621(19) 0.11724(5) 0.0225(4) Uani 1 1 d .
H12 H -0.3982 0.4818 0.1356 0.027 Uiso 1 1 calc R
C13 C -0.2542(2) 0.60790(18) 0.11925(4) 0.0217(4) Uani 1 1 d .
H13A H -0.1804 0.6079 0.1030 0.026 Uiso 1 1 calc R
H13B H -0.3206 0.6759 0.1134 0.026 Uiso 1 1 calc R
C14 C -0.30008(19) 0.64909(18) 0.17565(4) 0.0206(3) Uani 1 1 d .
C15 C -0.3260(2) 0.56101(19) 0.20009(5) 0.0239(4) Uani 1 1 d .
C16 C -0.4405(2) 0.5770(2) 0.21992(5) 0.0286(4) Uani 1 1 d .
H16 H -0.4572 0.5171 0.2364 0.034 Uiso 1 1 calc R
C17 C -0.5293(2) 0.6769(2) 0.21629(5) 0.0310(5) Uani 1 1 d .
H17 H -0.6083 0.6846 0.2295 0.037 Uiso 1 1 calc R
C18 C -0.5017(2) 0.7656(2) 0.19319(5) 0.0287(4) Uani 1 1 d .
H18 H -0.5608 0.8362 0.1912 0.034 Uiso 1 1 calc R
C19 C -0.3892(2) 0.75461(19) 0.17267(5) 0.0233(4) Uani 1 1 d .
C20 C -0.2357(2) 0.4481(2) 0.20753(5) 0.0322(5) Uani 1 1 d .
H20 H -0.1587 0.4475 0.1917 0.039 Uiso 1 1 calc R
C21 C -0.1673(3) 0.4564(3) 0.24230(6) 0.0539(8) Uani 1 1 d .
H21A H -0.1087 0.5309 0.2442 0.081 Uiso 1 1 calc R
H21B H -0.1086 0.3832 0.2467 0.081 Uiso 1 1 calc R
H21C H -0.2406 0.4604 0.2583 0.081 Uiso 1 1 calc R
C22 C -0.3183(3) 0.3272(2) 0.20295(7) 0.0464(6) Uani 1 1 d .
H22A H -0.3558 0.3208 0.1801 0.070 Uiso 1 1 calc R
H22B H -0.3963 0.3263 0.2178 0.070 Uiso 1 1 calc R
H22C H -0.2557 0.2570 0.2081 0.070 Uiso 1 1 calc R
C23 C -0.3710(2) 0.85973(19) 0.14823(5) 0.0275(4) Uani 1 1 d .
H23 H -0.2899 0.8386 0.1346 0.033 Uiso 1 1 calc R
C24 C -0.5025(3) 0.8737(3) 0.12498(6) 0.0441(6) Uani 1 1 d .
H24A H -0.4851 0.9364 0.1083 0.066 Uiso 1 1 calc R
H24B H -0.5823 0.8993 0.1377 0.066 Uiso 1 1 calc R
H24C H -0.5239 0.7944 0.1142 0.066 Uiso 1 1 calc R
C25 C -0.3377(3) 0.9826(2) 0.16569(6) 0.0386(5) Uani 1 1 d .
H25A H -0.3277 1.0478 0.1492 0.058 Uiso 1 1 calc R
H25B H -0.2496 0.9747 0.1792 0.058 Uiso 1 1 calc R
H25C H -0.4144 1.0039 0.1798 0.058 Uiso 1 1 calc R
C26 C 0.12300(19) 0.39737(17) 0.06383(4) 0.0185(3) Uani 1 1 d .
C27 C 0.1679(2) 0.50860(18) 0.04959(4) 0.0210(4) Uani 1 1 d .
C28 C 0.2738(2) 0.5051(2) 0.02684(5) 0.0263(4) Uani 1 1 d .
H28 H 0.3043 0.5801 0.0174 0.032 Uiso 1 1 calc R
C29 C 0.3344(2) 0.3950(2) 0.01797(5) 0.0276(4) Uani 1 1 d .
H29 H 0.4055 0.3941 0.0024 0.033 Uiso 1 1 calc R
C30 C 0.2906(2) 0.2859(2) 0.03201(5) 0.0251(4) Uani 1 1 d .
H30 H 0.3332 0.2102 0.0261 0.030 Uiso 1 1 calc R
C31 C 0.18563(19) 0.28447(17) 0.05465(4) 0.0203(3) Uani 1 1 d .
C32 C 0.1016(2) 0.63234(18) 0.05703(5) 0.0257(4) Uani 1 1 d .
H32 H 0.0475 0.6222 0.0773 0.031 Uiso 1 1 calc R
C33 C 0.2107(3) 0.7334(2) 0.06381(7) 0.0435(6) Uani 1 1 d .
H33A H 0.2814 0.7047 0.0805 0.065 Uiso 1 1 calc R
H33B H 0.1644 0.8076 0.0719 0.065 Uiso 1 1 calc R
H33C H 0.2567 0.7531 0.0434 0.065 Uiso 1 1 calc R
C34 C -0.0023(3) 0.6727(3) 0.02898(7) 0.0525(7) Uani 1 1 d .
H34A H -0.0450 0.7518 0.0346 0.079 Uiso 1 1 calc R
H34B H -0.0761 0.6100 0.0257 0.079 Uiso 1 1 calc R
H34C H 0.0478 0.6820 0.0087 0.079 Uiso 1 1 calc R
C35 C 0.1410(2) 0.16068(18) 0.06831(5) 0.0237(4) Uani 1 1 d .
H35 H 0.0704 0.1766 0.0852 0.028 Uiso 1 1 calc R
C36 C 0.0714(3) 0.0786(2) 0.04132(6) 0.0356(5) Uani 1 1 d .
H36A H -0.0050 0.1244 0.0297 0.053 Uiso 1 1 calc R
H36B H 0.0333 0.0042 0.0513 0.053 Uiso 1 1 calc R
H36C H 0.1415 0.0549 0.0257 0.053 Uiso 1 1 calc R
C37 C 0.2660(2) 0.0914(2) 0.08516(6) 0.0322(5) Uani 1 1 d .
H37A H 0.3121 0.1445 0.1020 0.048 Uiso 1 1 calc R
H37B H 0.3335 0.0695 0.0687 0.048 Uiso 1 1 calc R
H37C H 0.2322 0.0159 0.0955 0.048 Uiso 1 1 calc R

loop_
_atom_site_aniso_label
_atom_site_aniso_U_11
_atom_site_aniso_U_22
_atom_site_aniso_U_33
_atom_site_aniso_U_23
_atom_site_aniso_U_13
_atom_site_aniso_U_12
La 0.01658(5) 0.01997(5) 0.01759(5) -0.00053(4) -0.00024(3) -0.00022(4)
Al1 0.0248(3) 0.0288(3) 0.0266(3) 0.0032(2) -0.0007(2) 0.0051(2)
Al2 0.0240(3) 0.0221(3) 0.0224(3) -0.0019(2) 0.0024(2) -0.0038(2)
O 0.0182(6) 0.0243(7) 0.0217(6) -0.0035(5) 0.0002(5) -0.0004(5)
N1 0.0178(7) 0.0222(7) 0.0183(7) -0.0021(6) 0.0005(5) -0.0002(6)
N2 0.0194(7) 0.0218(8) 0.0174(7) -0.0009(6) 0.0016(5) -0.0008(6)
C1 0.0206(9) 0.0292(10) 0.0297(10) 0.0007(8) 0.0003(7) -0.0053(8)
C2 0.0410(13) 0.0431(14) 0.0311(11) -0.0125(10) 0.0011(9) -0.0064(11)
C3 0.0363(12) 0.0280(11) 0.0421(13) 0.0053(9) 0.0111(10) -0.0008(9)
C4 0.0241(9) 0.0399(12) 0.0282(10) 0.0007(9) 0.0015(8) 0.0038(9)
C5 0.0336(11) 0.0239(10) 0.0362(11) 0.0045(9) -0.0004(9) -0.0011(8)
C6 0.0411(14) 0.0534(17) 0.0649(18) 0.0236(14) 0.0010(13) 0.0165(13)
C7 0.0379(12) 0.0411(13) 0.0279(11) -0.0008(9) 0.0054(9) -0.0044(10)
C8 0.0199(9) 0.0382(11) 0.0226(9) -0.0060(8) 0.0001(7) 0.0023(8)
C9 0.0215(9) 0.0257(10) 0.0280(10) -0.0089(8) 0.0002(7) -0.0030(7)
C10 0.0193(9) 0.0432(13) 0.0358(11) -0.0156(10) -0.0022(8) -0.0043(9)
C11 0.0191(9) 0.0419(13) 0.0295(10) -0.0111(9) -0.0057(7) 0.0037(8)
C12 0.0170(8) 0.0281(9) 0.0223(9) -0.0044(7) 0.0005(7) 0.0024(7)
C13 0.0221(9) 0.0252(9) 0.0177(8) -0.0004(7) 0.0006(7) 0.0023(7)
C14 0.0203(8) 0.0232(9) 0.0182(8) -0.0038(7) 0.0008(6) -0.0016(7)
C15 0.0233(9) 0.0278(10) 0.0208(8) -0.0007(8) 0.0026(7) -0.0014(8)
C16 0.0283(10) 0.0331(11) 0.0250(9) -0.0004(8) 0.0080(8) -0.0046(8)
C17 0.0268(10) 0.0362(12) 0.0310(10) -0.0082(9) 0.0100(8) -0.0035(9)
C18 0.0243(9) 0.0292(10) 0.0328(11) -0.0081(8) 0.0033(8) 0.0015(8)
C19 0.0211(9) 0.0247(9) 0.0239(9) -0.0041(7) 0.0003(7) -0.0009(7)
C20 0.0305(10) 0.0383(12) 0.0286(10) 0.0124(9) 0.0102(8) 0.0077(9)
C21 0.0379(13) 0.089(2) 0.0352(13) 0.0259(14) 0.0029(10) 0.0106(14)
C22 0.0547(16) 0.0335(13) 0.0531(15) 0.0099(11) 0.0222(13) 0.0055(12)
C23 0.0283(10) 0.0232(10) 0.0310(10) 0.0003(8) 0.0027(8) 0.0051(8)
C24 0.0390(13) 0.0501(15) 0.0425(14) 0.0115(12) -0.0044(10) 0.0118(11)
C25 0.0466(14) 0.0239(10) 0.0463(14) -0.0014(10) 0.0126(11) 0.0026(10)
C26 0.0192(8) 0.0207(8) 0.0154(8) -0.0008(6) -0.0017(6) -0.0001(7)
C27 0.0214(8) 0.0231(9) 0.0181(8) 0.0005(7) -0.0027(7) -0.0026(7)
C28 0.0246(9) 0.0304(10) 0.0240(9) 0.0034(8) 0.0018(7) -0.0062(8)
C29 0.0202(9) 0.0400(12) 0.0232(9) 0.0006(8) 0.0054(7) -0.0017(8)
C30 0.0216(9) 0.0280(10) 0.0257(9) -0.0007(8) 0.0027(7) 0.0034(8)
C31 0.0190(8) 0.0203(9) 0.0215(8) 0.0000(7) 0.0002(7) 0.0016(7)
C32 0.0344(10) 0.0189(9) 0.0236(9) 0.0007(7) -0.0011(8) -0.0010(8)
C33 0.0565(16) 0.0281(12) 0.0471(14) -0.0070(10) 0.0149(12) -0.0165(11)
C34 0.0726(19) 0.0399(14) 0.0424(14) -0.0031(12) -0.0204(13) 0.0238(14)
C35 0.0237(9) 0.0196(9) 0.0281(9) 0.0001(7) 0.0033(7) 0.0028(7)
C36 0.0396(12) 0.0252(11) 0.0413(12) 0.0013(9) -0.0057(10) -0.0028(9)
C37 0.0334(11) 0.0238(10) 0.0388(12) 0.0044(9) -0.0027(9) 0.0050(8)

loop_
_atom_type_symbol
_atom_type_description
_atom_type_scat_dispersion_real
_atom_type_scat_dispersion_imag
_atom_type_scat_source
C C 0.0033 0.0016 'International Tables Vol C Tables 4.2.6.8 and 6.1.1.4'
H H 0.0000 0.0000 'International Tables Vol C Tables 4.2.6.8 and 6.1.1.4'
N N 0.0061 0.0033 'International Tables Vol C Tables 4.2.6.8 and 6.1.1.4'
O O 0.0106 0.0060 'International Tables Vol C Tables 4.2.6.8 and 6.1.1.4'
Al Al 0.0645 0.0514 'International Tables Vol C Tables 4.2.6.8 and 6.1.1.4'
La La -0.2871 2.4523 'International Tables Vol C Tables 4.2.6.8 and 6.1.1.4'

loop_
_geom_angle_atom_site_label_1
_geom_angle_atom_site_label_2
_geom_angle_atom_site_label_3
_geom_angle
N1 La O 69.28(5)
N1 La N2 109.48(5)
O La N2 67.47(4)
N1 La Al1 112.10(4)
O La Al1 123.18(3)
N2 La Al1 138.00(3)
N1 La Al2 113.27(4)
O La Al2 100.58(3)
N2 La Al2 35.08(3)
Al1 La Al2 125.263(17)
La Al1 C6 167.24(11)
La Al1 C7 76.11(7)
N2 LA C1 72.75(5)
N2 LA C4 151.53(6)
N2 LA C5 127.71(6)
C4 LA C5 71.22(6)
C4 Al1 C5 107.41(9)
C6 Al1 C7 115.80(13)
C6 Al1 C4 112.73(11)
C7 Al1 C4 104.19(10)
C6 Al1 C5 107.86(12)
C7 Al1 C5 108.50(10)
C4 Al1 C5 107.41(9)
C6 Al1 La 167.24(11)
C7 Al1 La 76.11(7)
C4 Al1 La 66.14(6)
C5 Al1 La 62.05(6)
N2 Al2 C2 108.83(9)
N2 Al2 C3 113.65(9)
C2 Al2 C3 119.22(11)
N2 Al2 C1 108.64(8)
C2 Al2 C1 103.75(10)
C3 Al2 C1 101.55(9)
N2 Al2 La 56.08(5)
C2 Al2 La 116.77(8)
C3 Al2 La 122.57(7)
C1 Al2 La 52.61(6)
C9 O C12 109.32(14)
C9 O La 113.16(10)
C12 O La 116.67(10)
C26 N1 C8 109.07(14)
C26 N1 La 130.65(11)
C8 N1 La 120.26(11)
C14 N2 C13 108.25(14)
C14 N2 Al2 114.76(12)
C13 N2 Al2 118.42(12)
C14 N2 La 135.18(12)
C13 N2 La 90.15(10)
Al2 N2 La 88.85(6)
Al2 C1 H1A 109.5
Al2 C1 H1B 109.5
H1A C1 H1B 109.5
Al2 C1 H1C 109.5
H1A C1 H1C 109.5
H1B C1 H1C 109.5
Al2 C2 H2A 109.5
Al2 C2 H2B 109.5
H2A C2 H2B 109.5
Al2 C2 H2C 109.5
H2A C2 H2C 109.5
H2B C2 H2C 109.5
Al2 C3 H3A 109.5
Al2 C3 H3B 109.5
H3A C3 H3B 109.5
Al2 C3 H3C 109.5
H3A C3 H3C 109.5
H3B C3 H3C 109.5
Al1 C4 H4A 109.5
Al1 C4 H4B 109.5
H4A C4 H4B 109.5
Al1 C4 H4C 109.5
H4A C4 H4C 109.5
H4B C4 H4C 109.5
Al1 C5 H5A 109.5
Al1 C5 H5B 109.5
H5A C5 H5B 109.5
Al1 C5 H5C 109.5
H5A C5 H5C 109.5
H5B C5 H5C 109.5
Al1 C6 H6A 109.5
Al1 C6 H6B 109.5
H6A C6 H6B 109.5
Al1 C6 H6C 109.5
H6A C6 H6C 109.5
H6B C6 H6C 109.5
Al1 C7 H7A 109.5
Al1 C7 H7B 109.5
H7A C7 H7B 109.5
Al1 C7 H7C 109.5
H7A C7 H7C 109.5
H7B C7 H7C 109.5
N1 C8 C9 112.15(16)
N1 C8 H8A 109.2
C9 C8 H8A 109.2
N1 C8 H8B 109.2
C9 C8 H8B 109.2
H8A C8 H8B 107.9
O C9 C8 110.01(15)
O C9 C10 103.12(15)
C8 C9 C10 113.50(18)
O C9 H9 110.0
C8 C9 H9 110.0
C10 C9 H9 110.0
C9 C10 C11 102.67(16)
C9 C10 H10A 111.2
C11 C10 H10A 111.2
C9 C10 H10B 111.2
C11 C10 H10B 111.2
H10A C10 H10B 109.1
C12 C11 C10 103.78(17)
C12 C11 H11A 111.0
C10 C11 H11A 111.0
C12 C11 H11B 111.0
C10 C11 H11B 111.0
H11A C11 H11B 109.0
O C12 C13 108.09(14)
O C12 C11 105.91(15)
C13 C12 C11 115.48(17)
O C12 H12 109.1
C13 C12 H12 109.1
C11 C12 H12 109.1
N2 C13 C12 112.41(15)
N2 C13 H13A 109.1
C12 C13 H13A 109.1
N2 C13 H13B 109.1
C12 C13 H13B 109.1
H13A C13 H13B 107.9
C15 C14 C19 118.48(17)
C15 C14 N2 121.36(17)
C19 C14 N2 120.12(16)
C16 C15 C14 119.59(19)
C16 C15 C20 115.79(18)
C14 C15 C20 124.60(17)
C17 C16 C15 121.9(2)
C17 C16 H16 119.1
C15 C16 H16 119.1
C16 C17 C18 118.85(19)
C16 C17 H17 120.6
C18 C17 H17 120.6
C17 C18 C19 121.9(2)
C17 C18 H18 119.1
C19 C18 H18 119.1
C18 C19 C14 119.30(19)
C18 C19 C23 116.29(18)
C14 C19 C23 124.40(17)
C15 C20 C21 110.3(2)
C15 C20 C22 112.48(19)
C21 C20 C22 110.7(2)
C15 C20 H20 107.7
C21 C20 H20 107.7
C22 C20 H20 107.7
C20 C21 H21A 109.5
C20 C21 H21B 109.5
H21A C21 H21B 109.5
C20 C21 H21C 109.5
H21A C21 H21C 109.5
H21B C21 H21C 109.5
C20 C22 H22A 109.5
C20 C22 H22B 109.5
H22A C22 H22B 109.5
C20 C22 H22C 109.5
H22A C22 H22C 109.5
H22B C22 H22C 109.5
C19 C23 C25 111.89(18)
C19 C23 C24 110.92(18)
C25 C23 C24 109.99(19)
C19 C23 H23 108.0
C25 C23 H23 108.0
C24 C23 H23 108.0
C23 C24 H24A 109.5
C23 C24 H24B 109.5
H24A C24 H24B 109.5
C23 C24 H24C 109.5
H24A C24 H24C 109.5
H24B C24 H24C 109.5
C23 C25 H25A 109.5
C23 C25 H25B 109.5
H25A C25 H25B 109.5
C23 C25 H25C 109.5
H25A C25 H25C 109.5
H25B C25 H25C 109.5
C27 C26 C31 119.08(16)
C27 C26 N1 120.77(17)
C31 C26 N1 120.10(16)
C28 C27 C26 119.39(18)
C28 C27 C32 118.39(18)
C26 C27 C32 122.18(17)
C29 C28 C27 121.34(19)
C29 C28 H28 119.3
C27 C28 H28 119.3
C28 C29 C30 119.27(18)
C28 C29 H29 120.4
C30 C29 H29 120.4
C29 C30 C31 121.54(19)
C29 C30 H30 119.2
C31 C30 H30 119.2
C30 C31 C26 119.37(18)
C30 C31 C35 118.36(17)
C26 C31 C35 122.27(16)
C27 C32 C33 112.51(19)
C27 C32 C34 111.19(17)
C33 C32 C34 109.7(2)
C27 C32 H32 107.8
C33 C32 H32 107.8
C34 C32 H32 107.8
C32 C33 H33A 109.5
C32 C33 H33B 109.5
H33A C33 H33B 109.5
C32 C33 H33C 109.5
H33A C33 H33C 109.5
H33B C33 H33C 109.5
C32 C34 H34A 109.5
C32 C34 H34B 109.5
H34A C34 H34B 109.5
C32 C34 H34C 109.5
H34A C34 H34C 109.5
H34B C34 H34C 109.5
C31 C35 C36 111.54(17)
C31 C35 C37 111.63(16)
C36 C35 C37 109.35(17)
C31 C35 H35 108.1
C36 C35 H35 108.1
C37 C35 H35 108.1
C35 C36 H36A 109.5
C35 C36 H36B 109.5
H36A C36 H36B 109.5
C35 C36 H36C 109.5
H36A C36 H36C 109.5
H36B C36 H36C 109.5
C35 C37 H37A 109.5
C35 C37 H37B 109.5
H37A C37 H37B 109.5
C35 C37 H37C 109.5
H37A C37 H37C 109.5
H37B C37 H37C 109.5

loop_
_geom_bond_atom_site_label_1
_geom_bond_atom_site_label_2
_geom_bond_distance
La N1 2.3329(15)
La O 2.4931(13)
La N2 2.8168(16)
La Al1 3.0661(6)
La Al2 3.3939(7)
La C1 2.6965(20)
La C4 2.9202(21)
La C5 2.7803(22)
La C7 3.2359(24)
Al1 C6 1.958(3)
Al1 C7 2.006(2)
Al1 C4 2.055(2)
Al1 C5 2.065(2)
Al2 N2 1.9508(17)
Al2 C2 1.971(2)
Al2 C3 1.987(2)
Al2 C1 2.075(2)
O C9 1.461(2)
O C12 1.470(2)
N1 C26 1.443(2)
N1 C8 1.469(2)
N2 C14 1.470(2)
N2 C13 1.489(2)
C1 H1A 0.9800
C1 H1B 0.9800
C1 H1C 0.9800
C2 H2A 0.9800
C2 H2B 0.9800
C2 H2C 0.9800
C3 H3A 0.9800
C3 H3B 0.9800
C3 H3C 0.9800
C4 H4A 0.9800
C4 H4B 0.9800
C4 H4C 0.9800
C5 H5A 0.9800
C5 H5B 0.9800
C5 H5C 0.9800
C6 H6A 0.9800
C6 H6B 0.9800
C6 H6C 0.9800
C7 H7A 0.9800
C7 H7B 0.9800
C7 H7C 0.9800
C8 C9 1.513(3)
C8 H8A 0.9900
C8 H8B 0.9900
C9 C10 1.522(3)
C9 H9 1.0000
C10 C11 1.531(3)
C10 H10A 0.9900
C10 H10B 0.9900
C11 C12 1.531(3)
C11 H11A 0.9900
C11 H11B 0.9900
C12 C13 1.512(3)
C12 H12 1.0000
C13 H13A 0.9900
C13 H13B 0.9900
C14 C15 1.407(3)
C14 C19 1.423(3)
C15 C16 1.399(3)
C15 C20 1.514(3)
C16 C17 1.375(3)
C16 H16 0.9500
C17 C18 1.377(3)
C17 H17 0.9500
C18 C19 1.396(3)
C18 H18 0.9500
C19 C23 1.526(3)
C20 C21 1.527(3)
C20 C22 1.532(4)
C20 H20 1.0000
C21 H21A 0.9800
C21 H21B 0.9800
C21 H21C 0.9800
C22 H22A 0.9800
C22 H22B 0.9800
C22 H22C 0.9800
C23 C25 1.531(3)
C23 C24 1.535(3)
C23 H23 1.0000
C24 H24A 0.9800
C24 H24B 0.9800
C24 H24C 0.9800
C25 H25A 0.9800
C25 H25B 0.9800
C25 H25C 0.9800
C26 C27 1.411(3)
C26 C31 1.417(3)
C27 C28 1.403(3)
C27 C32 1.517(3)
C28 C29 1.379(3)
C28 H28 0.9500
C29 C30 1.385(3)
C29 H29 0.9500
C30 C31 1.394(3)
C30 H30 0.9500
C31 C35 1.518(3)
C32 C33 1.523(3)
C32 C34 1.532(3)
C32 H32 1.0000
C33 H33A 0.9800
C33 H33B 0.9800
C33 H33C 0.9800
C34 H34A 0.9800
C34 H34B 0.9800
C34 H34C 0.9800
C35 C36 1.533(3)
C35 C37 1.536(3)
C35 H35 1.0000
C36 H36A 0.9800
C36 H36B 0.9800
C36 H36C 0.9800
C37 H37A 0.9800
C37 H37B 0.9800
C37 H37C 0.9800

loop_
_geom_torsion_atom_site_label_1
_geom_torsion_atom_site_label_2
_geom_torsion_atom_site_label_3
_geom_torsion_atom_site_label_4
_geom_torsion
N1 La Al1 C6 -35.2(4)
O La Al1 C6 43.8(4)
N2 La Al1 C6 136.2(4)
N1 La Al1 C7 165.15(8)
O La Al1 C7 -115.84(8)
N2 La Al1 C7 -23.43(9)
Al2 La Al1 C7 21.12(8)
N1 La Al1 C4 52.48(8)
O La Al1 C4 131.49(8)
N2 La Al1 C4 -136.10(9)
Al2 La Al1 C4 -91.55(7)
N1 La Al1 C5 -74.76(9)
O La Al1 C5 4.25(8)
N2 La Al1 C5 96.66(9)
Al2 La Al1 C5 141.21(8)
N1 La Al2 N2 91.10(7)
O La Al2 N2 19.24(6)
Al1 La Al2 N2 -125.23(6)
N1 La Al2 C2 -173.38(9)
O La Al2 C2 114.77(9)
N2 La Al2 C2 95.53(10)
Al1 La Al2 C2 -29.70(9)
N1 La Al2 C3 -7.19(10)
O La Al2 C3 -79.04(9)
N2 La Al2 C3 -98.29(10)
Al1 La Al2 C3 136.49(9)
N1 La Al2 C1 -86.28(8)
O La Al2 C1 -158.13(8)
N2 La Al2 C1 -177.38(9)
Al1 La Al2 C1 57.40(8)
N1 La O C9 21.06(12)
N2 La O C9 143.93(13)
Al1 La O C9 -82.44(12)
Al2 La O C9 132.10(12)
N1 La O C12 -107.07(12)
N2 La O C12 15.80(11)
Al1 La O C12 149.43(10)
Al2 La O C12 3.97(12)
O La N1 C26 179.88(17)
N2 La N1 C26 124.51(15)
Al1 La N1 C26 -61.57(16)
Al2 La N1 C26 86.96(16)
O La N1 C8 2.25(14)
N2 La N1 C8 -53.12(15)
Al1 La N1 C8 120.80(14)
Al2 La N1 C8 -90.67(14)
C2 Al2 N2 C14 30.41(16)
C3 Al2 N2 C14 -105.03(14)
C1 Al2 N2 C14 142.74(13)
La Al2 N2 C14 140.54(14)
C2 Al2 N2 C13 160.33(14)
C3 Al2 N2 C13 24.89(16)
C1 Al2 N2 C13 -87.34(14)
La Al2 N2 C13 -89.54(13)
C2 Al2 N2 La -110.13(9)
C3 Al2 N2 La 114.44(8)
C1 Al2 N2 La 2.20(8)
N1 La N2 C14 131.93(15)
O La N2 C14 75.49(15)
Al1 La N2 C14 -39.64(18)
Al2 La N2 C14 -125.04(17)
N1 La N2 C13 15.39(11)
O La N2 C13 -41.04(10)
Al1 La N2 C13 -156.18(8)
Al2 La N2 C13 118.42(12)
N1 La N2 Al2 -103.03(6)
O La N2 Al2 -159.47(7)
Al1 La N2 Al2 85.40(6)
C26 N1 C8 C9 157.57(17)
La N1 C8 C9 -24.3(2)
C12 O C9 C8 91.63(18)
La O C9 C8 -40.22(18)
C12 O C9 C10 -29.7(2)
La O C9 C10 -161.59(13)
N1 C8 C9 O 41.9(2)
N1 C8 C9 C10 156.85(17)
O C9 C10 C11 38.9(2)
C8 C9 C10 C11 -80.1(2)
C9 C10 C11 C12 -33.7(2)
C9 O C12 C13 -115.94(16)
La O C12 C13 14.04(17)
C9 O C12 C11 8.4(2)
La O C12 C11 138.34(13)
C10 C11 C12 O 16.3(2)
C10 C11 C12 C13 135.86(18)
C14 N2 C13 C12 -67.01(19)
Al2 N2 C13 C12 160.15(12)
La N2 C13 C12 71.39(14)
O C12 C13 N2 -66.90(19)
C11 C12 C13 N2 174.73(15)
C13 N2 C14 C15 110.50(19)
Al2 N2 C14 C15 -114.76(17)
La N2 C14 C15 0.9(3)
C13 N2 C14 C19 -66.9(2)
Al2 N2 C14 C19 67.81(19)
La N2 C14 C19 -176.55(12)
C19 C14 C15 C16 2.1(3)
N2 C14 C15 C16 -175.36(17)
C19 C14 C15 C20 -176.38(19)
N2 C14 C15 C20 6.1(3)
C14 C15 C16 C17 0.0(3)
C20 C15 C16 C17 178.6(2)
C15 C16 C17 C18 -2.2(3)
C16 C17 C18 C19 2.3(3)
C17 C18 C19 C14 -0.1(3)
C17 C18 C19 C23 -179.97(19)
C15 C14 C19 C18 -2.1(3)
N2 C14 C19 C18 175.46(17)
C15 C14 C19 C23 177.76(18)
N2 C14 C19 C23 -4.7(3)
C16 C15 C20 C21 -62.9(3)
C14 C15 C20 C21 115.7(2)
C16 C15 C20 C22 61.2(3)
C14 C15 C20 C22 -120.2(2)
C18 C19 C23 C25 63.6(2)
C14 C19 C23 C25 -116.2(2)
C18 C19 C23 C24 -59.6(2)
C14 C19 C23 C24 120.6(2)
C8 N1 C26 C27 97.6(2)
La N1 C26 C27 -80.2(2)
C8 N1 C26 C31 -79.8(2)
La N1 C26 C31 102.38(18)
C31 C26 C27 C28 -0.3(3)
N1 C26 C27 C28 -177.76(16)
C31 C26 C27 C32 177.30(17)
N1 C26 C27 C32 -0.1(3)
C26 C27 C28 C29 0.3(3)
C32 C27 C28 C29 -177.37(18)
C27 C28 C29 C30 -0.5(3)
C28 C29 C30 C31 0.7(3)
C29 C30 C31 C26 -0.7(3)
C29 C30 C31 C35 178.54(18)
C27 C26 C31 C30 0.5(3)
N1 C26 C31 C30 177.93(16)
C27 C26 C31 C35 -178.68(17)
N1 C26 C31 C35 -1.2(3)
C28 C27 C32 C33 -47.4(2)
C26 C27 C32 C33 134.9(2)
C28 C27 C32 C34 76.1(3)
C26 C27 C32 C34 -101.6(2)
C30 C31 C35 C36 -65.2(2)
C26 C31 C35 C36 113.9(2)
C30 C31 C35 C37 57.4(2)
C26 C31 C35 C37 -123.4(2)
